data_4315316
loop_
_publ_author_name
'Dmitri V. Konarev'
'Salavat S. Khasanov'
'Guzeliya R. Mukhamadieva'
'Leokadia V. Zorina'
'Akihiro Otsuka'
'Hideki Yamochi'
'Gunzi Saito'
'Rimma N. Lyubovskaya'

_publ_contact_author_address
;
Institute of Problems of Chemical Physics, RAS,
Chernogolovka, 142432, Russia
;
_publ_contact_author_email konarev@icp.ac.ru
_publ_contact_author_name 'Konarev, Dmitri V.'
_publ_section_title
;
 Magnetic and Structural Transitions at Dimerization of C60. -in Ionic
 Fullerene Complexes with Metalloporphyrins:
 {(TMP+)2.MIITPP}.(C60-)2.(C6H4Cl2)2.(C6H5CN)2 (M = Zn and Mn)
;
_journal_name_full 'Inorganic Chemistry'
_journal_page_first 3881
_journal_page_last 3887
_journal_paper_doi 10.1021/ic100061e
_journal_volume 49
_journal_year 2010
_chemical_formula_moiety '(C60)2, C44 H28 N4 ZN1, (C7 H17 N2)2, (C6 H4 CL2)2, (C7 H5 N1)2'
_chemical_formula_sum 'C204 H80 Cl4 N10 Zn'
_chemical_formula_weight 2877.95
_chemical_name_systematic
;
 ?
;
_space_group_IT_number 15
_symmetry_cell_setting monoclinic
_symmetry_space_group_name_Hall '-C 2yc'
_symmetry_space_group_name_H-M 'C 1 2/c 1'
_atom_sites_solution_hydrogens geom
_atom_sites_solution_primary direct
_atom_sites_solution_secondary difmap
_audit_creation_date
;
'Tue Dec 15 12:28:05 2009'
;
_audit_creation_method
;
CrysAlisPro, Oxford Diffraction Ltd.,
Version 1.171.33.48 (release 15-09-2009 CrysAlis171 .NET)
(compiled Sep 15 2009,11:49:04)
;
_cell_angle_alpha 90.00
_cell_angle_beta 110.475(14)
_cell_angle_gamma 90.00
_cell_formula_units_Z 4
_cell_length_a 28.658(3)
_cell_length_b 15.0186(10)
_cell_length_c 30.522(9)
_cell_measurement_reflns_used 17624
_cell_measurement_temperature 100(2)
_cell_measurement_theta_max 31.1584
_cell_measurement_theta_min 2.8318
_cell_volume 12307(4)
_computing_cell_refinement
;
CrysAlisPro, Oxford Diffraction Ltd.,
Version 1.171.33.48 (release 15-09-2009 CrysAlis171 .NET)
(compiled Sep 15 2009,11:49:04)
;
_computing_data_collection
;
CrysAlisPro, Oxford Diffraction Ltd.,
Version 1.171.33.48 (release 15-09-2009 CrysAlis171 .NET)
(compiled Sep 15 2009,11:49:04)
;
_computing_data_reduction
;
CrysAlisPro, Oxford Diffraction Ltd.,
Version 1.171.33.48 (release 15-09-2009 CrysAlis171 .NET)
(compiled Sep 15 2009,11:49:04)
;
_computing_molecular_graphics 'WinGX (L.J. Farrugia, 1999)'
_computing_publication_material 'WinGX (L.J. Farrugia, 1999)'
_computing_structure_refinement 'SHELXL-97 (Sheldrick, 2008)'
_computing_structure_solution 'SIR-92 (A. Altomare et al, 1993)'
_diffrn_ambient_temperature 100(2)
_diffrn_detector_area_resol_mean 10.4752
_diffrn_measured_fraction_theta_full 0.994
_diffrn_measured_fraction_theta_max 0.994
_diffrn_measurement_device_type 'Xcalibur, Ruby, Gemini'
_diffrn_measurement_method '\w and \p scans'
_diffrn_radiation_monochromator graphite
_diffrn_radiation_source 'Enhance (Mo) X-ray Source'
_diffrn_radiation_type 'Mo K\a'
_diffrn_radiation_wavelength 0.7107
_diffrn_reflns_av_R_equivalents 0.0481
_diffrn_reflns_av_sigmaI/netI 0.0418
_diffrn_reflns_limit_h_max 37
_diffrn_reflns_limit_h_min -38
_diffrn_reflns_limit_k_max 19
_diffrn_reflns_limit_k_min -20
_diffrn_reflns_limit_l_max 39
_diffrn_reflns_limit_l_min -40
_diffrn_reflns_number 56133
_diffrn_reflns_theta_full 28.28
_diffrn_reflns_theta_max 28.28
_diffrn_reflns_theta_min 2.85
_exptl_absorpt_coefficient_mu 0.363
_exptl_absorpt_correction_T_max 0.93
_exptl_absorpt_correction_T_min 0.87
_exptl_absorpt_correction_type multi-scan
_exptl_absorpt_process_details
;
CrysAlisPro, Oxford Diffraction Ltd.,
Version 1.171.33.48 (release 15-09-2009 CrysAlis171 .NET)
(compiled Sep 15 2009,11:49:04)
Empirical absorption correction using spherical harmonics,
 implemented in SCALE3 ABSPACK scaling algorithm.
;
_exptl_crystal_colour black
_exptl_crystal_density_diffrn 1.553
_exptl_crystal_density_method 'not measured'
_exptl_crystal_description prism
_exptl_crystal_F_000 5888
_exptl_crystal_size_max 0.35
_exptl_crystal_size_mid 0.30
_exptl_crystal_size_min 0.25
_refine_diff_density_max 0.747
_refine_diff_density_min -0.987
_refine_diff_density_rms 0.085
_refine_ls_extinction_method none
_refine_ls_goodness_of_fit_ref 1.027
_refine_ls_hydrogen_treatment constr
_refine_ls_matrix_type full
_refine_ls_number_parameters 1536
_refine_ls_number_reflns 15190
_refine_ls_number_restraints 1739
_refine_ls_restrained_S_all 0.976
_refine_ls_R_factor_all 0.1019
_refine_ls_R_factor_gt 0.0705
_refine_ls_shift/su_max 0.001
_refine_ls_shift/su_mean 0.000
_refine_ls_structure_factor_coef Fsqd
_refine_ls_weighting_details 'calc w=1/[\s^2^(Fo^2^)+(0.1244P)^2^+19.9883P] where P=(Fo^2^+2Fc^2^)/3'
_refine_ls_weighting_scheme calc
_refine_ls_wR_factor_gt 0.1916
_refine_ls_wR_factor_ref 0.2128
_reflns_number_gt 10442
_reflns_number_total 15190
_reflns_threshold_expression >2\s(I)
_cod_data_source_file ic100061e_si_004.cif
_cod_data_source_block ZnTPP_C60_TMP_100K
_cod_database_code 4315316

loop_
_symmetry_equiv_pos_as_xyz
'x, y, z'
'-x, y, -z+1/2'
'x+1/2, y+1/2, z'
'-x+1/2, y+1/2, -z+1/2'
'-x, -y, -z'
'x, -y, z-1/2'
'-x+1/2, -y+1/2, -z'
'x+1/2, -y+1/2, z-1/2'

loop_
_atom_site_label
_atom_site_type_symbol
_atom_site_fract_x
_atom_site_fract_y
_atom_site_fract_z
_atom_site_U_iso_or_equiv
_atom_site_adp_type
_atom_site_occupancy
_atom_site_symmetry_multiplicity
_atom_site_calc_flag
_atom_site_refinement_flags
_atom_site_disorder_assembly
_atom_site_disorder_group
Zn Zn -0.00852(5) 0.11115(4) 0.24595(9) 0.0275(3) Uani 0.50 1 d PU . .
N1 N 0.0000 -0.0237(2) 0.2500 0.0268(6) Uani 1 2 d SU . .
N2 N 0.0000 0.2449(2) 0.2500 0.0285(6) Uani 1 2 d SU . .
N3 N 0.01922(8) 0.10984(14) 0.19088(7) 0.0254(4) Uani 1 1 d U . .
C101 C 0.00872(9) -0.16969(17) 0.23225(9) 0.0245(5) Uani 1 1 d U . .
H101 H 0.0165 -0.2207 0.2178 0.029 Uiso 1 1 calc R . .
C102 C 0.01343(9) -0.07864(17) 0.22017(9) 0.0245(5) Uani 1 1 d U . .
C103 C 0.02897(9) -0.05171(17) 0.18318(9) 0.0251(5) Uani 1 1 d U . .
C104 C 0.03082(9) 0.03651(17) 0.16950(9) 0.0249(5) Uani 1 1 d U . .
C105 C 0.04370(10) 0.06504(17) 0.12985(9) 0.0268(5) Uani 1 1 d U . .
H105 H 0.0526 0.0276 0.1089 0.032 Uiso 1 1 calc R . .
C106 C 0.04062(10) 0.15468(18) 0.12816(9) 0.0271(5) Uani 1 1 d U . .
H106 H 0.0469 0.1923 0.1058 0.032 Uiso 1 1 calc R . .
C107 C 0.02591(9) 0.18273(17) 0.16691(9) 0.0257(5) Uani 1 1 d U . .
C108 C 0.02027(9) 0.27120(17) 0.17853(9) 0.0264(5) Uani 1 1 d U . .
C109 C 0.00859(9) 0.29904(17) 0.21745(9) 0.0264(5) Uani 1 1 d U . .
C110 C 0.00527(9) 0.39042(17) 0.23008(10) 0.0269(5) Uani 1 1 d U . .
H110 H 0.0097 0.4414 0.2135 0.032 Uiso 1 1 calc R . .
C111 C 0.04538(10) -0.12388(17) 0.15859(9) 0.0257(5) Uani 1 1 d U . .
C112 C 0.01292(10) -0.19090(19) 0.13438(9) 0.0309(5) Uani 1 1 d U . .
H112 H -0.0214 -0.1875 0.1307 0.037 Uiso 1 1 calc R . .
C113 C 0.03019(12) -0.2625(2) 0.11565(10) 0.0365(6) Uani 1 1 d U . .
H113 H 0.0079 -0.3088 0.1002 0.044 Uiso 1 1 calc R . .
C114 C 0.07967(12) -0.26672(19) 0.11934(10) 0.0361(6) Uani 1 1 d U . .
H114 H 0.0913 -0.3154 0.1061 0.043 Uiso 1 1 calc R . .
C115 C 0.11215(11) -0.19941(18) 0.14246(10) 0.0317(5) Uani 1 1 d U . .
H115 H 0.1460 -0.2014 0.1447 0.038 Uiso 1 1 calc R . .
C116 C 0.09520(10) -0.12989(17) 0.16208(9) 0.0275(5) Uani 1 1 d U . .
H116 H 0.1179 -0.0848 0.1784 0.033 Uiso 1 1 calc R . .
C117 C 0.03042(11) 0.34276(18) 0.14929(10) 0.0316(5) Uani 1 1 d U . .
C118 C -0.00831(14) 0.3953(2) 0.12017(12) 0.0435(7) Uani 1 1 d U . .
H118 H -0.0417 0.3830 0.1174 0.052 Uiso 1 1 calc R . .
C119 C 0.00201(18) 0.4655(2) 0.09514(15) 0.0603(9) Uani 1 1 d U . .
H119 H -0.0244 0.5014 0.0755 0.072 Uiso 1 1 calc R . .
C120 C 0.05058(19) 0.4830(2) 0.09887(15) 0.0626(9) Uani 1 1 d U . .
H120 H 0.0577 0.5312 0.0820 0.075 Uiso 1 1 calc R . .
C121 C 0.08926(17) 0.4299(3) 0.12742(14) 0.0582(8) Uani 1 1 d U . .
H121 H 0.1226 0.4414 0.1296 0.070 Uiso 1 1 calc R . .
C122 C 0.07913(13) 0.3606(2) 0.15249(12) 0.0445(7) Uani 1 1 d U . .
H122 H 0.1056 0.3248 0.1720 0.053 Uiso 1 1 calc R . .
N4 N -0.10482(9) 0.12024(17) 0.20158(8) 0.0345(5) Uani 1 1 d U . .
N5 N -0.12272(8) 0.07357(16) 0.10387(8) 0.0303(5) Uani 1 1 d U . .
C201 C -0.10205(11) 0.01082(19) 0.14375(10) 0.0361(6) Uani 1 1 d U . .
H20A H -0.0652 0.0143 0.1554 0.043 Uiso 1 1 calc R . .
H20B H -0.1117 -0.0507 0.1327 0.043 Uiso 1 1 calc R . .
C202 C -0.10851(11) 0.16634(19) 0.12319(10) 0.0355(6) Uani 1 1 d U . .
H20C H -0.0719 0.1734 0.1328 0.043 Uiso 1 1 calc R . .
H20D H -0.1243 0.2104 0.0983 0.043 Uiso 1 1 calc R . .
C203 C -0.12025(11) 0.0310(2) 0.18315(10) 0.0372(6) Uani 1 1 d U . .
H20E H -0.1570 0.0268 0.1719 0.045 Uiso 1 1 calc R . .
H20F H -0.1066 -0.0134 0.2084 0.045 Uiso 1 1 calc R . .
C204 C -0.12413(11) 0.1850(2) 0.16409(11) 0.0384(6) Uani 1 1 d U . .
H20G H -0.1123 0.2451 0.1764 0.046 Uiso 1 1 calc R . .
H20H H -0.1610 0.1851 0.1535 0.046 Uiso 1 1 calc R . .
C205 C -0.12610(13) 0.1382(3) 0.23809(12) 0.0573(10) Uani 1 1 d U . .
H20I H -0.1132 0.0947 0.2634 0.086 Uiso 1 1 calc R . .
H20J H -0.1625 0.1334 0.2247 0.086 Uiso 1 1 calc R . .
H20K H -0.1168 0.1983 0.2505 0.086 Uiso 1 1 calc R . .
C206 C -0.09930(13) 0.0576(3) 0.06777(12) 0.0522(9) Uani 1 1 d U . .
H20L H -0.1132 0.0994 0.0418 0.078 Uiso 1 1 calc R . .
H20M H -0.1062 -0.0035 0.0561 0.078 Uiso 1 1 calc R . .
H20N H -0.0632 0.0665 0.0818 0.078 Uiso 1 1 calc R . .
C207 C -0.17802(10) 0.0627(2) 0.08057(10) 0.0324(6) Uani 1 1 d U . .
H20O H -0.1903 0.1049 0.0546 0.049 Uiso 1 1 calc R . .
H20P H -0.1944 0.0744 0.1033 0.049 Uiso 1 1 calc R . .
H20Q H -0.1854 0.0018 0.0687 0.049 Uiso 1 1 calc R . .
C301 C 0.25707(10) 0.22774(19) 0.02523(9) 0.0287(5) Uani 0.9177(16) 1 d PDU . 1
C302 C 0.21102(10) 0.1858(2) 0.03236(10) 0.0297(5) Uani 0.9177(16) 1 d PDU . 1
C303 C 0.21234(11) 0.0912(2) 0.02821(10) 0.0291(5) Uani 0.9177(16) 1 d PDU . 1
C304 C 0.26073(11) 0.0658(2) 0.02723(10) 0.0282(5) Uani 0.9177(16) 1 d PDU . 1
C305 C 0.28986(11) 0.1448(2) 0.03062(10) 0.0280(5) Uani 0.9177(16) 1 d PDU . 1
C306 C 0.28158(11) 0.29152(19) 0.06487(10) 0.0290(5) Uani 0.9177(16) 1 d PDU . 1
C307 C 0.33326(11) 0.28547(19) 0.09224(10) 0.0280(5) Uani 0.9177(16) 1 d PDU . 1
C308 C 0.34089(11) 0.32275(19) 0.13852(10) 0.0296(5) Uani 0.9177(16) 1 d PDU . 1
C309 C 0.29333(11) 0.34814(19) 0.13937(11) 0.0293(5) Uani 0.9177(16) 1 d PDU . 1
C310 C 0.25667(12) 0.32598(19) 0.09406(11) 0.0301(6) Uani 0.9177(16) 1 d PDU . 1
C311 C 0.18782(11) 0.2223(2) 0.06071(11) 0.0307(5) Uani 0.9177(16) 1 d PDU . 1
C312 C 0.20940(11) 0.2965(2) 0.09161(11) 0.0315(5) Uani 0.9177(16) 1 d PDU . 1
C313 C 0.19925(11) 0.2839(2) 0.13384(11) 0.0322(6) Uani 0.9177(16) 1 d PDU . 1
C314 C 0.16966(11) 0.2034(2) 0.12875(11) 0.0323(6) Uani 0.9177(16) 1 d PDU . 1
C315 C 0.16269(11) 0.1654(2) 0.08402(11) 0.0313(5) Uani 0.9177(16) 1 d PDU . 1
C316 C 0.18726(11) 0.0358(2) 0.04946(10) 0.0303(5) Uani 0.9177(16) 1 d PDU . 1
C317 C 0.16216(11) 0.0731(2) 0.07846(11) 0.0315(5) Uani 0.9177(16) 1 d PDU . 1
C318 C 0.16946(11) 0.0162(2) 0.11804(11) 0.0325(5) Uani 0.9177(16) 1 d PDU . 1
C319 C 0.19973(11) -0.0582(2) 0.11398(11) 0.0321(5) Uani 0.9177(16) 1 d PDU . 1
C320 C 0.21080(11) -0.0470(2) 0.07143(10) 0.0308(5) Uani 0.9177(16) 1 d PDU . 1
C321 C 0.28237(12) -0.0139(2) 0.04739(10) 0.0299(5) Uani 0.9177(16) 1 d PDU . 1
C322 C 0.25709(12) -0.07043(19) 0.07025(10) 0.0301(5) Uani 0.9177(16) 1 d PDU . 1
C323 C 0.29429(12) -0.10789(19) 0.11183(11) 0.0301(5) Uani 0.9177(16) 1 d PDU . 1
C324 C 0.34283(12) -0.0745(2) 0.11429(11) 0.0304(6) Uani 0.9177(16) 1 d PDU . 1
C325 C 0.33499(11) -0.0163(2) 0.07438(10) 0.0298(5) Uani 0.9177(16) 1 d PDU . 1
C326 C 0.33993(11) 0.1426(2) 0.05703(10) 0.0277(5) Uani 0.9177(16) 1 d PDU . 1
C327 C 0.36315(11) 0.0608(2) 0.07919(10) 0.0294(5) Uani 0.9177(16) 1 d PDU . 1
C328 C 0.40007(11) 0.0830(2) 0.12435(11) 0.0300(5) Uani 0.9177(16) 1 d PDU . 1
C329 C 0.39970(11) 0.1785(2) 0.12925(11) 0.0302(5) Uani 0.9177(16) 1 d PDU . 1
C330 C 0.36399(11) 0.2163(2) 0.08816(10) 0.0286(5) Uani 0.9177(16) 1 d PDU . 1
C331 C 0.31713(12) 0.0118(2) 0.25606(9) 0.0310(5) Uani 0.9177(16) 1 d PDU . 1
C332 C 0.36539(11) 0.0456(2) 0.25874(10) 0.0310(5) Uani 0.9177(16) 1 d PDU . 1
C333 C 0.36527(11) 0.1413(2) 0.26462(10) 0.0311(5) Uani 0.9177(16) 1 d PDU . 1
C334 C 0.31641(12) 0.1666(2) 0.26550(10) 0.0319(5) Uani 0.9177(16) 1 d PDU . 1
C335 C 0.28714(12) 0.0872(2) 0.26024(10) 0.0332(6) Uani 0.9177(16) 1 d PDU . 1
C336 C 0.29499(12) -0.0586(2) 0.22650(10) 0.0315(5) Uani 0.9177(16) 1 d PDU . 1
C337 C 0.24231(12) -0.0560(2) 0.19939(10) 0.0315(5) Uani 0.9177(16) 1 d PDU . 1
C338 C 0.23513(12) -0.0937(2) 0.15378(11) 0.0316(5) Uani 0.9177(16) 1 d PDU . 1
C339 C 0.28358(12) -0.11910(18) 0.15244(11) 0.0303(5) Uani 0.9177(16) 1 d PDU . 1
C340 C 0.32060(12) -0.09685(19) 0.19777(11) 0.0311(5) Uani 0.9177(16) 1 d PDU . 1
C341 C 0.38942(11) 0.0093(2) 0.23102(11) 0.0296(5) Uani 0.9177(16) 1 d PDU . 1
C342 C 0.36682(11) -0.0647(2) 0.20001(11) 0.0306(6) Uani 0.9177(16) 1 d PDU . 1
C343 C 0.37801(11) -0.0523(2) 0.15765(11) 0.0299(6) Uani 0.9177(16) 1 d PDU . 1
C344 C 0.40742(10) 0.0276(2) 0.16256(11) 0.0293(5) Uani 0.9177(16) 1 d PDU . 1
C345 C 0.41505(11) 0.0651(2) 0.20805(10) 0.0289(5) Uani 0.9177(16) 1 d PDU . 1
C346 C 0.38908(11) 0.1951(2) 0.24246(10) 0.0302(5) Uani 0.9177(16) 1 d PDU . 1
C347 C 0.41463(10) 0.1563(2) 0.21338(10) 0.0297(5) Uani 0.9177(16) 1 d PDU . 1
C348 C 0.40755(10) 0.2140(2) 0.17408(10) 0.0300(5) Uani 0.9177(16) 1 d PDU . 1
C349 C 0.37716(11) 0.2878(2) 0.17806(11) 0.0298(5) Uani 0.9177(16) 1 d PDU . 1
C350 C 0.36598(11) 0.2769(2) 0.22081(11) 0.0316(5) Uani 0.9177(16) 1 d PDU . 1
C351 C 0.29445(12) 0.2451(2) 0.24461(11) 0.0332(6) Uani 0.9177(16) 1 d PDU . 1
C352 C 0.32009(12) 0.3013(2) 0.22176(10) 0.0322(5) Uani 0.9177(16) 1 d PDU . 1
C353 C 0.28232(12) 0.33840(19) 0.18008(11) 0.0317(6) Uani 0.9177(16) 1 d PDU . 1
C354 C 0.23431(12) 0.3060(2) 0.17794(11) 0.0336(6) Uani 0.9177(16) 1 d PDU . 1
C355 C 0.24128(12) 0.2477(2) 0.21709(11) 0.0330(6) Uani 0.9177(16) 1 d PDU . 1
C356 C 0.23646(12) 0.0888(2) 0.23436(11) 0.0329(6) Uani 0.9177(16) 1 d PDU . 1
C357 C 0.21312(12) 0.1710(2) 0.21253(11) 0.0341(6) Uani 0.9177(16) 1 d PDU . 1
C358 C 0.17647(11) 0.1482(2) 0.16740(11) 0.0326(6) Uani 0.9177(16) 1 d PDU . 1
C359 C 0.17691(11) 0.0532(2) 0.16190(11) 0.0321(5) Uani 0.9177(16) 1 d PDU . 1
C360 C 0.21351(12) 0.0157(2) 0.20321(11) 0.0324(5) Uani 0.9177(16) 1 d PDU . 1
C401 C 0.2577(3) 0.2267(5) 0.0250(2) 0.025(2) Uani 0.0823(16) 1 d PDU . 2
C402 C 0.2239(3) 0.2534(5) 0.0527(3) 0.021(3) Uani 0.0823(16) 1 d PDU . 2
C403 C 0.1901(3) 0.1829(6) 0.0515(3) 0.023(3) Uani 0.0823(16) 1 d PDU . 2
C404 C 0.2050(3) 0.1045(6) 0.0320(3) 0.028(2) Uani 0.0823(16) 1 d PDU . 2
C405 C 0.2483(3) 0.1260(6) 0.0208(2) 0.024(3) Uani 0.0823(16) 1 d PDU . 2
C406 C 0.3114(3) 0.2441(5) 0.0548(3) 0.016(3) Uani 0.0823(16) 1 d PDU . 2
C407 C 0.3486(3) 0.1766(5) 0.0635(3) 0.016(3) Uani 0.0823(16) 1 d PDU . 2
C408 C 0.3879(3) 0.1958(5) 0.1082(3) 0.017(3) Uani 0.0823(16) 1 d PDU . 2
C409 C 0.3733(3) 0.2731(5) 0.1271(3) 0.020(3) Uani 0.0823(16) 1 d PDU . 2
C410 C 0.3251(3) 0.3009(5) 0.0945(3) 0.023(3) Uani 0.0823(16) 1 d PDU . 2
C411 C 0.2388(3) 0.3097(5) 0.0907(3) 0.026(4) Uani 0.0823(16) 1 d PDU . 2
C412 C 0.2903(3) 0.3378(4) 0.1120(3) 0.017(3) Uani 0.0823(16) 1 d PDU . 2
C413 C 0.3016(3) 0.3426(5) 0.1614(3) 0.021(3) Uani 0.0823(16) 1 d PDU . 2
C414 C 0.2568(3) 0.3205(5) 0.1710(3) 0.026(4) Uani 0.0823(16) 1 d PDU . 2
C415 C 0.2182(3) 0.3001(5) 0.1277(3) 0.025(4) Uani 0.0823(16) 1 d PDU . 2
C416 C 0.1690(2) 0.1743(6) 0.0862(3) 0.029(2) Uani 0.0823(16) 1 d PDU . 2
C417 C 0.1836(3) 0.2335(6) 0.1256(3) 0.025(4) Uani 0.0823(16) 1 d PDU . 2
C418 C 0.1871(3) 0.1844(6) 0.1670(3) 0.027(4) Uani 0.0823(16) 1 d PDU . 2
C419 C 0.1747(3) 0.0926(6) 0.1534(3) 0.033(4) Uani 0.0823(16) 1 d PDU . 2
C420 C 0.1631(3) 0.0858(6) 0.1033(3) 0.032(3) Uani 0.0823(16) 1 d PDU . 2
C421 C 0.1983(3) 0.0204(5) 0.0478(3) 0.029(2) Uani 0.0823(16) 1 d PDU . 2
C422 C 0.1776(3) 0.0114(6) 0.0844(3) 0.033(3) Uani 0.0823(16) 1 d PDU . 2
C423 C 0.2037(3) -0.0606(5) 0.1152(3) 0.034(3) Uani 0.0823(16) 1 d PDU . 2
C424 C 0.2406(3) -0.0962(5) 0.0971(3) 0.033(4) Uani 0.0823(16) 1 d PDU . 2
C425 C 0.2370(3) -0.0456(5) 0.0555(3) 0.031(4) Uani 0.0823(16) 1 d PDU . 2
C426 C 0.2855(3) 0.0633(6) 0.0289(2) 0.028(4) Uani 0.0823(16) 1 d PDU . 2
C427 C 0.2799(3) -0.0241(5) 0.0464(3) 0.030(3) Uani 0.0823(16) 1 d PDU . 2
C428 C 0.3282(3) -0.0522(5) 0.0787(3) 0.026(4) Uani 0.0823(16) 1 d PDU . 2
C429 C 0.3632(3) 0.0179(6) 0.0804(3) 0.023(4) Uani 0.0823(16) 1 d PDU . 2
C430 C 0.3381(3) 0.0881(6) 0.0495(3) 0.020(3) Uani 0.0823(16) 1 d PDU . 2
C431 C 0.3272(3) 0.0029(5) 0.2547(2) 0.030(3) Uani 0.0823(16) 1 d PDU . 2
C432 C 0.3642(3) -0.0321(5) 0.2369(3) 0.026(3) Uani 0.0823(16) 1 d PDU . 2
C433 C 0.3999(3) 0.0379(6) 0.2395(3) 0.022(3) Uani 0.0823(16) 1 d PDU . 2
C434 C 0.3846(3) 0.1167(6) 0.2590(2) 0.027(3) Uani 0.0823(16) 1 d PDU . 2
C435 C 0.3402(3) 0.0950(6) 0.2683(2) 0.026(3) Uani 0.0823(16) 1 d PDU . 2
C436 C 0.2774(3) -0.0218(6) 0.2349(3) 0.030(4) Uani 0.0823(16) 1 d PDU . 2
C437 C 0.2387(3) 0.0443(6) 0.2271(3) 0.030(4) Uani 0.0823(16) 1 d PDU . 2
C438 C 0.1997(3) 0.0243(6) 0.1829(3) 0.031(4) Uani 0.0823(16) 1 d PDU . 2
C439 C 0.2145(3) -0.0542(5) 0.1631(3) 0.033(4) Uani 0.0823(16) 1 d PDU . 2
C440 C 0.2629(3) -0.0823(5) 0.1956(3) 0.032(4) Uani 0.0823(16) 1 d PDU . 2
C441 C 0.3500(3) -0.0892(5) 0.1992(3) 0.028(4) Uani 0.0823(16) 1 d PDU . 2
C442 C 0.2981(3) -0.1160(5) 0.1782(3) 0.026(4) Uani 0.0823(16) 1 d PDU . 2
C443 C 0.2871(3) -0.1223(5) 0.1282(3) 0.030(4) Uani 0.0823(16) 1 d PDU . 2
C444 C 0.3316(3) -0.1004(5) 0.1185(3) 0.028(4) Uani 0.0823(16) 1 d PDU . 2
C445 C 0.3707(3) -0.0810(5) 0.1624(3) 0.022(4) Uani 0.0823(16) 1 d PDU . 2
C446 C 0.4193(3) 0.0468(5) 0.2043(3) 0.026(3) Uani 0.0823(16) 1 d PDU . 2
C447 C 0.4044(3) -0.0140(5) 0.1647(3) 0.026(4) Uani 0.0823(16) 1 d PDU . 2
C448 C 0.4014(3) 0.0354(5) 0.1235(3) 0.027(4) Uani 0.0823(16) 1 d PDU . 2
C449 C 0.4135(3) 0.1268(5) 0.1370(3) 0.021(4) Uani 0.0823(16) 1 d PDU . 2
C450 C 0.4252(2) 0.1341(6) 0.1874(3) 0.022(3) Uani 0.0823(16) 1 d PDU . 2
C451 C 0.3903(3) 0.2002(5) 0.2426(2) 0.025(2) Uani 0.0823(16) 1 d PDU . 2
C452 C 0.4112(3) 0.2087(6) 0.2058(3) 0.026(4) Uani 0.0823(16) 1 d PDU . 2
C453 C 0.3846(3) 0.2810(5) 0.1752(3) 0.023(3) Uani 0.0823(16) 1 d PDU . 2
C454 C 0.3484(3) 0.3167(5) 0.1934(3) 0.024(3) Uani 0.0823(16) 1 d PDU . 2
C455 C 0.3512(3) 0.2670(5) 0.2345(3) 0.026(4) Uani 0.0823(16) 1 d PDU . 2
C456 C 0.3027(3) 0.1581(6) 0.2610(2) 0.030(3) Uani 0.0823(16) 1 d PDU . 2
C457 C 0.3086(3) 0.2459(6) 0.2439(3) 0.028(3) Uani 0.0823(16) 1 d PDU . 2
C458 C 0.2603(3) 0.2733(5) 0.2115(3) 0.026(4) Uani 0.0823(16) 1 d PDU . 2
C459 C 0.2251(3) 0.2034(6) 0.2092(3) 0.026(4) Uani 0.0823(16) 1 d PDU . 2
C460 C 0.2509(3) 0.1323(6) 0.2399(3) 0.026(3) Uani 0.0823(16) 1 d PDU . 2
C11S C -0.32252(14) 0.0668(2) 0.04439(12) 0.0439(7) Uani 1 1 d U . .
H11S H -0.3382 0.0405 0.0145 0.053 Uiso 1 1 calc R . .
C12S C -0.31643(15) 0.0194(2) 0.08419(13) 0.0506(8) Uani 1 1 d U . .
H12S H -0.3280 -0.0403 0.0819 0.061 Uiso 1 1 calc R . .
C13S C -0.29371(13) 0.0571(2) 0.12750(12) 0.0476(7) Uani 1 1 d U . .
H13S H -0.2892 0.0230 0.1549 0.057 Uiso 1 1 calc R . .
C14S C -0.27734(12) 0.1446(3) 0.13152(11) 0.0448(7) Uani 1 1 d U . .
H14S H -0.2621 0.1708 0.1615 0.054 Uiso 1 1 calc R . .
C15S C -0.28331(11) 0.1927(2) 0.09195(11) 0.0382(6) Uani 1 1 d U . .
H15S H -0.2724 0.2528 0.0942 0.046 Uiso 1 1 calc R . .
C16S C -0.30552(10) 0.15329(19) 0.04819(10) 0.0334(5) Uani 1 1 d U . .
C17S C -0.31002(12) 0.2034(2) 0.00665(11) 0.0411(7) Uani 1 1 d U . .
N1S N -0.31364(12) 0.2431(2) -0.02651(11) 0.0569(8) Uani 1 1 d U . .
Cl1 Cl -0.07121(4) 0.26869(7) 0.01337(4) 0.0647(3) Uani 1 1 d U . .
Cl2 Cl -0.06307(4) 0.08005(6) -0.02865(3) 0.0521(2) Uani 1 1 d U . .
C1S C -0.01793(13) 0.2374(2) 0.00274(12) 0.0457(7) Uani 1 1 d U . .
C2S C -0.01398(13) 0.1555(2) -0.01469(11) 0.0440(6) Uani 1 1 d U . .
C3S C 0.02869(13) 0.1320(3) -0.02332(12) 0.0477(7) Uani 1 1 d U . .
H3S H 0.0313 0.0747 -0.0355 0.057 Uiso 1 1 calc R . .
C4S C 0.06716(13) 0.1917(3) -0.01423(12) 0.0518(8) Uani 1 1 d U . .
H4S H 0.0964 0.1755 -0.0202 0.062 Uiso 1 1 calc R . .
C5S C 0.06379(13) 0.2743(3) 0.00336(13) 0.0545(8) Uani 1 1 d U . .
H5S H 0.0906 0.3152 0.0095 0.065 Uiso 1 1 calc R . .
C6S C 0.02105(13) 0.2984(3) 0.01229(13) 0.0515(7) Uani 1 1 d U . .
H6S H 0.0185 0.3554 0.0247 0.062 Uiso 1 1 calc R . .

loop_
_atom_site_aniso_label
_atom_site_aniso_U_11
_atom_site_aniso_U_22
_atom_site_aniso_U_33
_atom_site_aniso_U_23
_atom_site_aniso_U_13
_atom_site_aniso_U_12
Zn 0.0374(10) 0.0226(2) 0.0261(8) 0.0001(3) 0.0158(9) -0.0002(3)
N1 0.0332(16) 0.0234(11) 0.0248(14) 0.000 0.0115(12) 0.000
N2 0.0358(17) 0.0244(11) 0.0299(15) 0.000 0.0172(13) 0.000
N3 0.0280(11) 0.0254(9) 0.0241(10) 0.0007(7) 0.0105(8) -0.0003(8)
C101 0.0202(11) 0.0249(11) 0.0258(12) -0.0009(9) 0.0048(9) -0.0001(9)
C102 0.0225(12) 0.0255(10) 0.0234(11) -0.0028(9) 0.0054(9) -0.0004(9)
C103 0.0221(11) 0.0277(10) 0.0239(11) -0.0021(8) 0.0061(9) -0.0017(9)
C104 0.0212(11) 0.0281(10) 0.0254(12) -0.0010(9) 0.0082(9) -0.0013(9)
C105 0.0255(12) 0.0306(11) 0.0257(12) -0.0015(9) 0.0108(10) -0.0015(10)
C106 0.0262(12) 0.0300(11) 0.0258(12) 0.0019(10) 0.0101(10) -0.0009(10)
C107 0.0228(12) 0.0279(10) 0.0262(12) 0.0007(9) 0.0083(9) -0.0011(9)
C108 0.0228(12) 0.0275(10) 0.0293(12) 0.0007(9) 0.0096(10) -0.0012(9)
C109 0.0250(12) 0.0257(11) 0.0297(12) 0.0016(9) 0.0111(10) -0.0008(10)
C110 0.0236(12) 0.0243(11) 0.0330(13) 0.0012(10) 0.0099(10) 0.0001(9)
C111 0.0293(11) 0.0255(11) 0.0234(12) -0.0002(9) 0.0108(10) -0.0024(9)
C112 0.0297(13) 0.0335(13) 0.0292(13) -0.0049(10) 0.0098(11) -0.0060(10)
C113 0.0428(13) 0.0319(13) 0.0335(14) -0.0081(11) 0.0117(12) -0.0075(11)
C114 0.0481(14) 0.0288(13) 0.0357(15) -0.0010(11) 0.0201(13) 0.0037(11)
C115 0.0337(13) 0.0313(13) 0.0351(14) 0.0062(10) 0.0184(11) 0.0028(10)
C116 0.0300(11) 0.0266(12) 0.0289(13) 0.0025(10) 0.0140(10) -0.0037(10)
C117 0.0391(13) 0.0270(12) 0.0358(14) -0.0023(10) 0.0219(11) -0.0045(10)
C118 0.0560(17) 0.0380(16) 0.0480(18) 0.0116(12) 0.0327(15) 0.0100(13)
C119 0.101(2) 0.0351(16) 0.068(2) 0.0173(15) 0.058(2) 0.0204(17)
C120 0.117(3) 0.0269(15) 0.072(2) -0.0067(13) 0.069(2) -0.0167(15)
C121 0.076(2) 0.056(2) 0.061(2) -0.0162(14) 0.0473(18) -0.0341(15)
C122 0.0458(14) 0.0467(17) 0.0498(18) -0.0088(13) 0.0278(14) -0.0175(13)
N4 0.0270(11) 0.0458(13) 0.0292(11) -0.0047(9) 0.0079(9) -0.0012(10)
N5 0.0255(10) 0.0380(11) 0.0267(11) -0.0020(8) 0.0083(9) -0.0027(9)
C201 0.0355(14) 0.0255(12) 0.0410(14) 0.0000(10) 0.0055(11) 0.0023(11)
C202 0.0326(14) 0.0320(12) 0.0356(13) 0.0097(10) 0.0041(11) -0.0096(11)
C203 0.0316(14) 0.0414(13) 0.0340(13) 0.0088(11) 0.0057(11) -0.0096(12)
C204 0.0354(15) 0.0306(13) 0.0397(14) -0.0076(10) 0.0011(12) 0.0001(11)
C205 0.0305(16) 0.105(3) 0.0357(16) -0.0139(17) 0.0110(13) 0.0033(18)
C206 0.0375(16) 0.084(3) 0.0405(16) -0.0115(16) 0.0202(14) -0.0074(17)
C207 0.0259(11) 0.0398(15) 0.0284(13) -0.0028(11) 0.0056(10) -0.0048(10)
C301 0.0272(12) 0.0307(12) 0.0255(13) 0.0063(10) 0.0058(10) -0.0050(9)
C302 0.0236(12) 0.0346(12) 0.0259(13) 0.0075(10) 0.0022(10) -0.0043(10)
C303 0.0254(12) 0.0342(12) 0.0219(13) 0.0031(10) 0.0011(10) -0.0063(10)
C304 0.0295(12) 0.0336(12) 0.0187(12) -0.0012(10) 0.0048(10) -0.0075(9)
C305 0.0284(11) 0.0333(12) 0.0219(12) 0.0010(10) 0.0082(10) -0.0053(9)
C306 0.0281(12) 0.0287(13) 0.0286(12) 0.0053(10) 0.0080(9) -0.0047(10)
C307 0.0266(11) 0.0259(12) 0.0301(12) 0.0025(10) 0.0082(10) -0.0101(9)
C308 0.0291(12) 0.0256(13) 0.0317(12) 0.0007(10) 0.0079(9) -0.0075(10)
C309 0.0318(12) 0.0207(13) 0.0333(12) 0.0025(11) 0.0089(10) -0.0024(10)
C310 0.0313(12) 0.0249(14) 0.0320(12) 0.0047(11) 0.0085(10) -0.0023(11)
C311 0.0215(13) 0.0347(14) 0.0302(13) 0.0064(10) 0.0019(10) -0.0012(10)
C312 0.0263(12) 0.0285(13) 0.0375(13) 0.0061(10) 0.0082(11) 0.0020(10)
C313 0.0275(14) 0.0293(14) 0.0404(12) 0.0041(11) 0.0127(10) 0.0052(10)
C314 0.0222(13) 0.0345(13) 0.0409(13) 0.0059(10) 0.0119(11) 0.0027(11)
C315 0.0181(12) 0.0378(12) 0.0342(12) 0.0056(10) 0.0042(10) -0.0020(10)
C316 0.0239(13) 0.0338(13) 0.0267(13) -0.0004(10) 0.0007(10) -0.0101(10)
C317 0.0197(13) 0.0377(12) 0.0333(14) 0.0033(10) 0.0047(11) -0.0075(10)
C318 0.0206(13) 0.0375(14) 0.0375(12) 0.0045(10) 0.0080(11) -0.0095(10)
C319 0.0277(13) 0.0320(13) 0.0342(12) 0.0013(10) 0.0079(10) -0.0130(10)
C320 0.0314(12) 0.0290(13) 0.0279(12) -0.0024(10) 0.0051(11) -0.0108(10)
C321 0.0338(12) 0.0299(12) 0.0251(13) -0.0051(10) 0.0093(10) -0.0054(10)
C322 0.0348(12) 0.0257(13) 0.0270(13) -0.0048(10) 0.0075(10) -0.0075(10)
C323 0.0359(13) 0.0213(13) 0.0315(12) -0.0024(10) 0.0099(10) -0.0028(10)
C324 0.0342(13) 0.0246(13) 0.0334(12) -0.0023(10) 0.0130(10) 0.0015(11)
C325 0.0312(12) 0.0317(13) 0.0285(13) -0.0033(10) 0.0129(10) -0.0005(10)
C326 0.0262(11) 0.0323(13) 0.0275(13) -0.0011(10) 0.0132(10) -0.0057(10)
C327 0.0273(13) 0.0352(13) 0.0284(12) -0.0016(10) 0.0130(10) -0.0008(10)
C328 0.0218(13) 0.0373(13) 0.0327(12) -0.0019(10) 0.0119(10) -0.0022(11)
C329 0.0210(13) 0.0372(13) 0.0329(12) 0.0006(10) 0.0101(10) -0.0064(10)
C330 0.0240(13) 0.0341(13) 0.0286(12) -0.0007(10) 0.0104(10) -0.0102(9)
C331 0.0347(13) 0.0359(12) 0.0218(12) 0.0071(10) 0.0093(10) -0.0008(9)
C332 0.0303(12) 0.0361(12) 0.0216(12) 0.0052(10) 0.0028(10) 0.0000(10)
C333 0.0323(13) 0.0367(12) 0.0200(13) -0.0034(10) 0.0037(11) -0.0045(10)
C334 0.0346(13) 0.0384(12) 0.0217(13) -0.0026(10) 0.0085(11) -0.0031(9)
C335 0.0368(12) 0.0407(13) 0.0250(13) 0.0020(11) 0.0143(11) -0.0021(10)
C336 0.0359(12) 0.0300(13) 0.0281(13) 0.0091(10) 0.0106(10) -0.0026(10)
C337 0.0327(12) 0.0340(14) 0.0296(12) 0.0081(10) 0.0131(10) -0.0071(10)
C338 0.0334(12) 0.0271(14) 0.0339(12) 0.0032(10) 0.0113(10) -0.0091(10)
C339 0.0353(13) 0.0208(13) 0.0326(12) 0.0025(11) 0.0093(10) -0.0039(10)
C340 0.0340(13) 0.0259(14) 0.0312(13) 0.0062(11) 0.0087(10) 0.0006(11)
C341 0.0235(13) 0.0324(13) 0.0276(13) 0.0047(10) 0.0020(10) 0.0023(10)
C342 0.0288(12) 0.0261(13) 0.0324(13) 0.0054(10) 0.0054(11) 0.0024(10)
C343 0.0262(14) 0.0280(13) 0.0354(12) 0.0000(11) 0.0106(10) 0.0051(10)
C344 0.0188(13) 0.0340(14) 0.0342(12) -0.0006(10) 0.0082(10) 0.0030(10)
C345 0.0207(12) 0.0324(12) 0.0292(12) 0.0019(10) 0.0032(10) 0.0007(10)
C346 0.0287(13) 0.0324(12) 0.0243(13) -0.0044(10) 0.0027(10) -0.0063(10)
C347 0.0212(13) 0.0341(12) 0.0295(13) -0.0013(10) 0.0036(10) -0.0052(10)
C348 0.0230(13) 0.0329(13) 0.0314(12) 0.0002(9) 0.0059(10) -0.0100(10)
C349 0.0269(13) 0.0267(13) 0.0310(12) -0.0023(10) 0.0042(9) -0.0113(9)
C350 0.0323(12) 0.0277(13) 0.0300(13) -0.0070(10) 0.0047(11) -0.0087(10)
C351 0.0388(13) 0.0349(13) 0.0275(13) -0.0066(10) 0.0136(10) -0.0015(10)
C352 0.0394(13) 0.0284(13) 0.0275(13) -0.0062(10) 0.0098(10) -0.0044(10)
C353 0.0363(13) 0.0238(14) 0.0340(12) -0.0033(10) 0.0110(10) -0.0021(11)
C354 0.0336(13) 0.0304(14) 0.0400(13) -0.0020(10) 0.0168(10) 0.0029(11)
C355 0.0345(13) 0.0344(14) 0.0344(14) -0.0040(11) 0.0174(11) 0.0037(10)
C356 0.0335(12) 0.0407(13) 0.0302(14) 0.0024(10) 0.0181(10) -0.0018(11)
C357 0.0319(14) 0.0408(13) 0.0353(13) 0.0011(11) 0.0189(11) 0.0013(10)
C358 0.0229(13) 0.0397(13) 0.0401(13) 0.0039(10) 0.0169(10) -0.0001(11)
C359 0.0228(13) 0.0387(13) 0.0377(12) 0.0081(10) 0.0142(10) -0.0067(11)
C360 0.0293(14) 0.0385(13) 0.0329(13) 0.0065(10) 0.0153(10) -0.0071(10)
C401 0.022(4) 0.029(4) 0.023(5) 0.003(4) 0.007(3) 0.000(3)
C402 0.007(6) 0.028(5) 0.020(6) 0.004(5) -0.004(5) 0.003(5)
C403 0.011(7) 0.031(4) 0.020(7) 0.006(5) -0.003(6) 0.001(5)
C404 0.023(4) 0.032(3) 0.025(5) 0.001(3) 0.003(4) -0.005(4)
C405 0.022(5) 0.030(4) 0.016(9) -0.002(5) 0.001(5) -0.003(3)
C406 0.019(4) 0.018(6) 0.018(6) 0.006(5) 0.013(4) 0.002(3)
C407 0.024(6) 0.018(4) 0.013(6) 0.010(4) 0.015(4) 0.004(4)
C408 0.015(6) 0.020(6) 0.023(5) 0.007(3) 0.013(4) -0.001(5)
C409 0.021(5) 0.014(6) 0.025(3) 0.004(4) 0.009(4) -0.003(5)
C410 0.022(4) 0.021(5) 0.026(4) 0.000(4) 0.009(3) 0.003(4)
C411 0.020(4) 0.030(9) 0.027(5) -0.001(6) 0.008(5) -0.003(7)
C412 0.023(4) 0.006(8) 0.024(4) -0.003(5) 0.009(4) -0.004(4)
C413 0.024(4) 0.018(10) 0.024(4) 0.000(5) 0.011(3) -0.004(4)
C414 0.027(5) 0.027(9) 0.029(4) 0.000(4) 0.015(4) -0.005(6)
C415 0.018(6) 0.027(8) 0.032(5) 0.003(5) 0.011(4) 0.006(6)
C416 0.018(5) 0.035(4) 0.030(4) 0.005(3) 0.006(4) -0.001(4)
C417 0.012(8) 0.034(6) 0.028(5) 0.007(3) 0.005(5) 0.005(6)
C418 0.019(8) 0.035(5) 0.033(4) 0.008(4) 0.015(4) 0.008(6)
C419 0.027(10) 0.038(5) 0.035(5) 0.008(3) 0.011(6) -0.003(5)
C420 0.023(10) 0.038(4) 0.035(5) 0.005(4) 0.009(6) -0.007(5)
C421 0.024(5) 0.030(4) 0.026(5) -0.003(4) -0.001(4) -0.009(4)
C422 0.026(8) 0.032(5) 0.036(6) 0.002(4) 0.005(6) -0.013(5)
C423 0.031(5) 0.032(5) 0.035(3) 0.001(4) 0.006(4) -0.011(5)
C424 0.035(5) 0.033(9) 0.025(6) -0.001(5) 0.002(4) -0.007(5)
C425 0.029(5) 0.031(7) 0.026(7) 0.001(7) 0.000(6) -0.006(5)
C426 0.030(4) 0.030(5) 0.023(9) -0.002(5) 0.008(5) 0.000(3)
C427 0.033(4) 0.026(4) 0.026(5) -0.006(5) 0.006(3) -0.003(4)
C428 0.031(4) 0.022(7) 0.026(6) -0.003(6) 0.011(5) -0.003(5)
C429 0.031(5) 0.013(6) 0.024(6) -0.004(5) 0.009(5) 0.000(5)
C430 0.026(4) 0.023(4) 0.018(7) -0.001(4) 0.016(5) 0.006(4)
C431 0.033(4) 0.031(4) 0.024(5) 0.009(5) 0.009(3) -0.002(4)
C432 0.029(6) 0.024(6) 0.020(6) 0.007(5) 0.002(6) -0.001(5)
C433 0.017(7) 0.027(5) 0.014(7) 0.003(5) -0.006(7) 0.001(5)
C434 0.024(6) 0.028(4) 0.026(9) 0.000(4) 0.005(7) -0.001(4)
C435 0.026(5) 0.035(4) 0.014(9) 0.002(4) 0.003(5) -0.002(3)
C436 0.034(4) 0.026(6) 0.031(7) 0.006(6) 0.012(5) -0.004(4)
C437 0.034(5) 0.034(5) 0.027(6) 0.007(5) 0.017(5) -0.002(4)
C438 0.029(8) 0.032(6) 0.036(6) 0.007(4) 0.013(5) -0.006(5)
C439 0.031(6) 0.033(7) 0.036(4) 0.003(5) 0.011(4) -0.007(6)
C440 0.035(5) 0.028(8) 0.031(5) 0.005(5) 0.011(3) -0.004(5)
C441 0.032(5) 0.024(9) 0.025(6) 0.004(6) 0.006(5) -0.008(7)
C442 0.031(5) 0.021(9) 0.024(5) 0.006(6) 0.006(4) -0.006(5)
C443 0.034(4) 0.030(11) 0.024(5) 0.004(6) 0.006(3) -0.007(4)
C444 0.038(5) 0.020(10) 0.027(4) -0.002(5) 0.013(4) -0.003(6)
C445 0.025(6) 0.009(7) 0.031(5) 0.007(5) 0.009(3) 0.010(6)
C446 0.021(5) 0.029(4) 0.025(4) 0.002(3) 0.004(4) 0.000(5)
C447 0.029(9) 0.024(6) 0.026(5) 0.003(3) 0.012(6) 0.002(6)
C448 0.034(9) 0.018(5) 0.025(4) 0.002(4) 0.006(4) -0.003(6)
C449 0.018(9) 0.019(4) 0.021(4) -0.002(3) 0.001(5) 0.002(4)
C450 0.013(9) 0.027(4) 0.021(4) 0.000(4) 0.001(5) 0.001(4)
C451 0.026(5) 0.028(4) 0.020(5) -0.002(4) 0.005(4) -0.001(4)
C452 0.027(9) 0.030(5) 0.020(6) 0.000(4) 0.006(6) 0.003(6)
C453 0.023(5) 0.021(5) 0.025(3) -0.001(3) 0.008(3) -0.005(4)
C454 0.026(5) 0.019(8) 0.024(6) -0.003(5) 0.008(3) -0.003(5)
C455 0.028(5) 0.029(7) 0.021(7) -0.002(6) 0.008(6) 0.001(5)
C456 0.031(4) 0.037(4) 0.022(6) -0.001(4) 0.012(4) 0.000(3)
C457 0.034(4) 0.032(4) 0.022(5) -0.006(4) 0.015(3) 0.000(4)
C458 0.031(4) 0.030(7) 0.026(6) -0.003(5) 0.022(5) 0.004(4)
C459 0.029(5) 0.034(6) 0.023(5) 0.005(5) 0.020(5) 0.005(4)
C460 0.028(4) 0.035(4) 0.020(8) 0.003(4) 0.015(5) 0.004(4)
C11S 0.061(2) 0.0358(14) 0.0446(15) -0.0107(11) 0.0307(16) -0.0096(13)
C12S 0.079(3) 0.0272(14) 0.0674(17) 0.0014(12) 0.0530(18) -0.0002(14)
C13S 0.0496(19) 0.0546(16) 0.0484(15) 0.0200(13) 0.0295(15) 0.0135(14)
C14S 0.0335(16) 0.0673(18) 0.0336(13) 0.0005(13) 0.0119(13) -0.0066(14)
C15S 0.0352(15) 0.0376(15) 0.0397(13) -0.0019(10) 0.0106(12) -0.0065(12)
C16S 0.0302(14) 0.0325(12) 0.0363(12) 0.0019(10) 0.0102(11) 0.0015(10)
C17S 0.0395(16) 0.0395(16) 0.0390(14) 0.0042(11) 0.0073(13) -0.0003(13)
N1S 0.0609(19) 0.0589(19) 0.0452(16) 0.0154(13) 0.0115(15) 0.0023(15)
Cl1 0.0540(5) 0.0651(6) 0.0844(7) -0.0103(5) 0.0358(5) 0.0038(4)
Cl2 0.0560(5) 0.0565(5) 0.0479(5) -0.0026(4) 0.0234(4) -0.0100(4)
C1S 0.0413(14) 0.0557(16) 0.0395(16) 0.0001(14) 0.0134(14) 0.0047(12)
C2S 0.0443(15) 0.0480(15) 0.0399(16) 0.0057(13) 0.0149(13) 0.0021(11)
C3S 0.0426(15) 0.0566(18) 0.0420(18) 0.0037(15) 0.0122(14) 0.0069(12)
C4S 0.0349(15) 0.0684(19) 0.0466(19) 0.0037(16) 0.0073(14) 0.0071(13)
C5S 0.0374(15) 0.0644(19) 0.052(2) 0.0014(16) 0.0037(14) -0.0012(15)
C6S 0.0485(16) 0.0537(18) 0.0477(19) -0.0037(15) 0.0111(15) -0.0014(13)

loop_
_atom_type_symbol
_atom_type_description
_atom_type_scat_dispersion_real
_atom_type_scat_dispersion_imag
_atom_type_scat_source
C C 0.0033 0.0016 'International Tables Vol C Tables 4.2.6.8 and 6.1.1.4'
H H 0.0000 0.0000 'International Tables Vol C Tables 4.2.6.8 and 6.1.1.4'
N N 0.0061 0.0033 'International Tables Vol C Tables 4.2.6.8 and 6.1.1.4'
Cl Cl 0.1484 0.1585 'International Tables Vol C Tables 4.2.6.8 and 6.1.1.4'
Zn Zn 0.2839 1.4301 'International Tables Vol C Tables 4.2.6.8 and 6.1.1.4'

loop_
_geom_angle_atom_site_label_1
_geom_angle_atom_site_label_2
_geom_angle_atom_site_label_3
_geom_angle
_geom_angle_site_symmetry_1
_geom_angle_site_symmetry_3
_geom_angle_publ_flag
Zn Zn N2 83.42(4) 2 . ?
Zn Zn N1 83.47(4) 2 . ?
N2 Zn N1 166.88(7) . . ?
Zn Zn N3 88.6(7) 2 2 ?
N2 Zn N3 90.38(10) . 2 ?
N1 Zn N3 89.29(10) . 2 ?
Zn Zn N3 78.6(7) 2 . ?
N2 Zn N3 89.24(10) . . ?
N1 Zn N3 88.18(10) . . ?
N3 Zn N3 167.18(7) 2 . ?
C102 N1 C102 106.5(3) . 2 ?
C102 N1 Zn 125.40(17) . 2 ?
C102 N1 Zn 127.56(17) 2 2 ?
C102 N1 Zn 127.56(17) . . ?
C102 N1 Zn 125.40(17) 2 . ?
Zn N1 Zn 13.06(7) 2 . ?
C109 N2 C109 107.2(3) . 2 ?
C109 N2 Zn 125.80(17) . 2 ?
C109 N2 Zn 126.40(17) 2 2 ?
C109 N2 Zn 126.40(17) . . ?
C109 N2 Zn 125.80(17) 2 . ?
Zn N2 Zn 13.17(7) 2 . ?
C107 N3 C104 106.5(2) . . ?
C107 N3 Zn 126.10(17) . 2 ?
C104 N3 Zn 126.25(17) . 2 ?
C107 N3 Zn 125.82(17) . . ?
C104 N3 Zn 127.51(17) . . ?
Zn N3 Zn 12.78(7) 2 . ?
C101 C101 C102 107.60(14) 2 . ?
C101 C101 H101 126.2 2 . ?
C102 C101 H101 126.2 . . ?
N1 C102 C103 126.6(2) . . ?
N1 C102 C101 109.1(2) . . ?
C103 C102 C101 124.3(2) . . ?
C104 C103 C102 124.6(2) . . ?
C104 C103 C111 119.3(2) . . ?
C102 C103 C111 116.1(2) . . ?
N3 C104 C103 125.2(2) . . ?
N3 C104 C105 109.5(2) . . ?
C103 C104 C105 125.3(2) . . ?
C106 C105 C104 107.2(2) . . ?
C106 C105 H105 126.4 . . ?
C104 C105 H105 126.4 . . ?
C105 C106 C107 107.0(2) . . ?
C105 C106 H106 126.5 . . ?
C107 C106 H106 126.5 . . ?
N3 C107 C108 125.1(2) . . ?
N3 C107 C106 109.8(2) . . ?
C108 C107 C106 125.1(2) . . ?
C107 C108 C109 125.4(2) . . ?
C107 C108 C117 118.0(2) . . ?
C109 C108 C117 116.5(2) . . ?
N2 C109 C108 126.3(2) . . ?
N2 C109 C110 109.0(2) . . ?
C108 C109 C110 124.6(2) . . ?
C110 C110 C109 107.33(15) 2 . ?
C110 C110 H110 126.3 2 . ?
C109 C110 H110 126.3 . . ?
C112 C111 C116 117.9(2) . . ?
C112 C111 C103 121.6(2) . . ?
C116 C111 C103 120.3(2) . . ?
C113 C112 C111 120.6(3) . . ?
C113 C112 H112 119.7 . . ?
C111 C112 H112 119.7 . . ?
C114 C113 C112 120.3(3) . . ?
C114 C113 H113 119.8 . . ?
C112 C113 H113 119.8 . . ?
C113 C114 C115 119.6(3) . . ?
C113 C114 H114 120.2 . . ?
C115 C114 H114 120.2 . . ?
C116 C115 C114 119.9(3) . . ?
C116 C115 H115 120.0 . . ?
C114 C115 H115 120.0 . . ?
C115 C116 C111 121.6(3) . . ?
C115 C116 H116 119.2 . . ?
C111 C116 H116 119.2 . . ?
C122 C117 C118 119.4(3) . . ?
C122 C117 C108 119.9(3) . . ?
C118 C117 C108 120.7(3) . . ?
C119 C118 C117 120.1(3) . . ?
C119 C118 H118 119.9 . . ?
C117 C118 H118 119.9 . . ?
C120 C119 C118 120.0(4) . . ?
C120 C119 H119 120.0 . . ?
C118 C119 H119 120.0 . . ?
C119 C120 C121 120.0(3) . . ?
C119 C120 H120 120.0 . . ?
C121 C120 H120 120.0 . . ?
C122 C121 C120 120.1(4) . . ?
C122 C121 H121 119.9 . . ?
C120 C121 H121 119.9 . . ?
C121 C122 C117 120.4(4) . . ?
C121 C122 H122 119.8 . . ?
C117 C122 H122 119.8 . . ?
C204 N4 C203 109.3(2) . . ?
C204 N4 C205 109.2(3) . . ?
C203 N4 C205 108.0(3) . . ?
C201 N5 C206 110.4(2) . . ?
C201 N5 C207 111.8(2) . . ?
C206 N5 C207 107.7(2) . . ?
C201 N5 C202 106.8(2) . . ?
C206 N5 C202 107.8(2) . . ?
C207 N5 C202 112.4(2) . . ?
N5 C201 C203 112.1(2) . . ?
N5 C201 H20A 109.2 . . ?
C203 C201 H20A 109.2 . . ?
N5 C201 H20B 109.2 . . ?
C203 C201 H20B 109.2 . . ?
H20A C201 H20B 107.9 . . ?
C204 C202 N5 112.4(2) . . ?
C204 C202 H20C 109.1 . . ?
N5 C202 H20C 109.1 . . ?
C204 C202 H20D 109.1 . . ?
N5 C202 H20D 109.1 . . ?
H20C C202 H20D 107.9 . . ?
N4 C203 C201 110.5(2) . . ?
N4 C203 H20E 109.5 . . ?
C201 C203 H20E 109.5 . . ?
N4 C203 H20F 109.5 . . ?
C201 C203 H20F 109.5 . . ?
H20E C203 H20F 108.1 . . ?
N4 C204 C202 112.9(2) . . ?
N4 C204 H20G 109.0 . . ?
C202 C204 H20G 109.0 . . ?
N4 C204 H20H 109.0 . . ?
C202 C204 H20H 109.0 . . ?
H20G C204 H20H 107.8 . . ?
N4 C205 H20I 109.5 . . ?
N4 C205 H20J 109.5 . . ?
H20I C205 H20J 109.5 . . ?
N4 C205 H20K 109.5 . . ?
H20I C205 H20K 109.5 . . ?
H20J C205 H20K 109.5 . . ?
N5 C206 H20L 109.5 . . ?
N5 C206 H20M 109.5 . . ?
H20L C206 H20M 109.5 . . ?
N5 C206 H20N 109.5 . . ?
H20L C206 H20N 109.5 . . ?
H20M C206 H20N 109.5 . . ?
N5 C207 H20O 109.5 . . ?
N5 C207 H20P 109.5 . . ?
H20O C207 H20P 109.5 . . ?
N5 C207 H20Q 109.5 . . ?
H20O C207 H20Q 109.5 . . ?
H20P C207 H20Q 109.5 . . ?
C306 C301 C305 109.5(2) . . ?
C306 C301 C302 109.1(2) . . ?
C305 C301 C302 100.1(2) . . ?
C306 C301 C301 113.4(3) . 7 ?
C305 C301 C301 112.5(3) . 7 ?
C302 C301 C301 111.5(3) . 7 ?
C311 C302 C303 119.1(3) . . ?
C311 C302 C301 123.4(3) . . ?
C303 C302 C301 110.0(3) . . ?
C316 C303 C302 121.1(3) . . ?
C316 C303 C304 120.3(3) . . ?
C302 C303 C304 108.6(3) . . ?
C321 C304 C305 121.5(3) . . ?
C321 C304 C303 120.0(3) . . ?
C305 C304 C303 108.6(3) . . ?
C326 C305 C304 118.8(3) . . ?
C326 C305 C301 123.8(3) . . ?
C304 C305 C301 110.2(2) . . ?
C310 C306 C307 107.6(3) . . ?
C310 C306 C301 122.6(3) . . ?
C307 C306 C301 121.7(3) . . ?
C330 C307 C306 123.6(3) . . ?
C330 C307 C308 119.0(3) . . ?
C306 C307 C308 108.3(3) . . ?
C349 C308 C309 121.0(3) . . ?
C349 C308 C307 120.5(3) . . ?
C309 C308 C307 107.4(3) . . ?
C353 C309 C308 120.3(3) . . ?
C353 C309 C310 120.7(3) . . ?
C308 C309 C310 107.4(3) . . ?
C312 C310 C306 122.7(3) . . ?
C312 C310 C309 119.1(3) . . ?
C306 C310 C309 109.0(3) . . ?
C302 C311 C312 121.7(3) . . ?
C302 C311 C315 120.2(3) . . ?
C312 C311 C315 107.8(3) . . ?
C310 C312 C313 119.4(3) . . ?
C310 C312 C311 117.5(3) . . ?
C313 C312 C311 108.0(3) . . ?
C354 C313 C312 121.9(3) . . ?
C354 C313 C314 119.5(3) . . ?
C312 C313 C314 108.0(3) . . ?
C358 C314 C315 120.1(3) . . ?
C358 C314 C313 119.9(3) . . ?
C315 C314 C313 108.4(3) . . ?
C317 C315 C314 120.4(3) . . ?
C317 C315 C311 120.7(3) . . ?
C314 C315 C311 107.7(3) . . ?
C303 C316 C317 120.2(3) . . ?
C303 C316 C320 119.3(3) . . ?
C317 C316 C320 107.5(3) . . ?
C315 C317 C318 119.8(3) . . ?
C315 C317 C316 118.5(3) . . ?
C318 C317 C316 109.2(3) . . ?
C359 C318 C317 120.0(3) . . ?
C359 C318 C319 119.6(3) . . ?
C317 C318 C319 107.7(3) . . ?
C338 C319 C318 119.9(3) . . ?
C338 C319 C320 120.4(3) . . ?
C318 C319 C320 108.2(3) . . ?
C322 C320 C319 120.3(3) . . ?
C322 C320 C316 119.8(3) . . ?
C319 C320 C316 107.5(3) . . ?
C304 C321 C325 119.3(3) . . ?
C304 C321 C322 119.9(3) . . ?
C325 C321 C322 108.1(3) . . ?
C320 C322 C321 120.7(3) . . ?
C320 C322 C323 119.5(3) . . ?
C321 C322 C323 108.1(3) . . ?
C339 C323 C322 120.2(3) . . ?
C339 C323 C324 120.1(3) . . ?
C322 C323 C324 107.9(3) . . ?
C343 C324 C325 120.1(3) . . ?
C343 C324 C323 119.4(3) . . ?
C325 C324 C323 107.4(3) . . ?
C327 C325 C321 119.4(3) . . ?
C327 C325 C324 119.9(3) . . ?
C321 C325 C324 108.6(3) . . ?
C305 C326 C327 120.6(3) . . ?
C305 C326 C330 121.2(3) . . ?
C327 C326 C330 107.6(3) . . ?
C325 C327 C326 120.2(3) . . ?
C325 C327 C328 119.6(3) . . ?
C326 C327 C328 108.2(3) . . ?
C344 C328 C329 120.9(3) . . ?
C344 C328 C327 120.4(3) . . ?
C329 C328 C327 107.3(3) . . ?
C348 C329 C330 121.5(3) . . ?
C348 C329 C328 118.2(3) . . ?
C330 C329 C328 109.4(3) . . ?
C307 C330 C329 119.8(3) . . ?
C307 C330 C326 116.9(3) . . ?
C329 C330 C326 107.4(3) . . ?
C336 C331 C332 120.9(3) . . ?
C336 C331 C335 119.9(3) . . ?
C332 C331 C335 107.7(3) . . ?
C341 C332 C331 120.0(3) . . ?
C341 C332 C333 119.5(3) . . ?
C331 C332 C333 108.1(3) . . ?
C346 C333 C332 119.8(3) . . ?
C346 C333 C334 120.0(3) . . ?
C332 C333 C334 107.7(3) . . ?
C351 C334 C335 120.2(3) . . ?
C351 C334 C333 119.8(3) . . ?
C335 C334 C333 108.0(3) . . ?
C356 C335 C334 120.2(3) . . ?
C356 C335 C331 119.8(3) . . ?
C334 C335 C331 108.5(3) . . ?
C331 C336 C340 118.9(3) . . ?
C331 C336 C337 120.0(3) . . ?
C340 C336 C337 108.3(3) . . ?
C360 C337 C336 120.4(3) . . ?
C360 C337 C338 119.7(3) . . ?
C336 C337 C338 108.0(3) . . ?
C319 C338 C337 120.4(3) . . ?
C319 C338 C339 119.3(3) . . ?
C337 C338 C339 108.3(3) . . ?
C323 C339 C338 120.3(3) . . ?
C323 C339 C340 120.3(3) . . ?
C338 C339 C340 107.3(3) . . ?
C342 C340 C336 120.7(3) . . ?
C342 C340 C339 119.4(3) . . ?
C336 C340 C339 108.2(3) . . ?
C332 C341 C345 121.0(3) . . ?
C332 C341 C342 119.8(3) . . ?
C345 C341 C342 108.2(3) . . ?
C340 C342 C343 120.4(3) . . ?
C340 C342 C341 119.8(3) . . ?
C343 C342 C341 107.2(3) . . ?
C324 C343 C344 119.9(3) . . ?
C324 C343 C342 120.3(3) . . ?
C344 C343 C342 108.5(3) . . ?
C328 C344 C345 120.1(3) . . ?
C328 C344 C343 120.0(3) . . ?
C345 C344 C343 108.1(3) . . ?
C347 C345 C344 119.8(3) . . ?
C347 C345 C341 119.4(3) . . ?
C344 C345 C341 107.9(3) . . ?
C333 C346 C350 119.8(3) . . ?
C333 C346 C347 120.4(3) . . ?
C350 C346 C347 108.1(3) . . ?
C345 C347 C348 120.4(3) . . ?
C345 C347 C346 119.7(3) . . ?
C348 C347 C346 108.3(3) . . ?
C329 C348 C347 120.7(3) . . ?
C329 C348 C349 118.5(3) . . ?
C347 C348 C349 107.9(3) . . ?
C308 C349 C348 120.5(3) . . ?
C308 C349 C350 119.2(3) . . ?
C348 C349 C350 108.5(3) . . ?
C352 C350 C346 120.4(3) . . ?
C352 C350 C349 120.0(3) . . ?
C346 C350 C349 107.2(3) . . ?
C334 C351 C352 119.6(3) . . ?
C334 C351 C355 120.2(3) . . ?
C352 C351 C355 108.1(3) . . ?
C350 C352 C351 120.3(3) . . ?
C350 C352 C353 120.4(3) . . ?
C351 C352 C353 107.2(3) . . ?
C309 C353 C354 120.4(3) . . ?
C309 C353 C352 119.1(3) . . ?
C354 C353 C352 108.4(3) . . ?
C313 C354 C355 119.7(3) . . ?
C313 C354 C353 118.3(3) . . ?
C355 C354 C353 108.4(3) . . ?
C357 C355 C354 121.1(3) . . ?
C357 C355 C351 119.3(3) . . ?
C354 C355 C351 107.9(3) . . ?
C335 C356 C357 119.9(3) . . ?
C335 C356 C360 120.2(3) . . ?
C357 C356 C360 108.2(3) . . ?
C355 C357 C356 120.2(3) . . ?
C355 C357 C358 119.6(3) . . ?
C356 C357 C358 107.5(3) . . ?
C314 C358 C359 119.6(3) . . ?
C314 C358 C357 120.2(3) . . ?
C359 C358 C357 108.1(3) . . ?
C318 C359 C358 120.1(3) . . ?
C318 C359 C360 120.3(3) . . ?
C358 C359 C360 108.5(3) . . ?
C337 C360 C359 120.1(3) . . ?
C337 C360 C356 119.8(3) . . ?
C359 C360 C356 107.6(3) . . ?
C406 C401 C405 109.5(3) . . ?
C406 C401 C402 109.1(3) . . ?
C405 C401 C402 100.1(3) . . ?
C406 C401 C401 112.7(7) . 7 ?
C405 C401 C401 111.8(7) . 7 ?
C402 C401 C401 113.1(7) . 7 ?
C411 C402 C403 119.1(3) . . ?
C411 C402 C401 123.4(3) . . ?
C403 C402 C401 110.1(3) . . ?
C416 C403 C402 121.2(3) . . ?
C416 C403 C404 120.3(3) . . ?
C402 C403 C404 108.6(3) . . ?
C421 C404 C405 121.5(3) . . ?
C421 C404 C403 120.0(3) . . ?
C405 C404 C403 108.6(3) . . ?
C426 C405 C404 118.9(3) . . ?
C426 C405 C401 123.8(3) . . ?
C404 C405 C401 110.2(3) . . ?
C410 C406 C407 107.6(3) . . ?
C410 C406 C401 122.6(3) . . ?
C407 C406 C401 121.7(3) . . ?
C430 C407 C406 123.6(3) . . ?
C430 C407 C408 119.0(3) . . ?
C406 C407 C408 108.3(3) . . ?
C449 C408 C409 120.9(3) . . ?
C449 C408 C407 120.5(3) . . ?
C409 C408 C407 107.4(3) . . ?
C453 C409 C408 120.4(3) . . ?
C453 C409 C410 120.8(3) . . ?
C408 C409 C410 107.4(3) . . ?
C412 C410 C406 122.7(3) . . ?
C412 C410 C409 119.1(3) . . ?
C406 C410 C409 109.0(3) . . ?
C402 C411 C412 121.6(3) . . ?
C402 C411 C415 120.2(3) . . ?
C412 C411 C415 107.8(3) . . ?
C410 C412 C413 119.4(3) . . ?
C410 C412 C411 117.5(3) . . ?
C413 C412 C411 108.0(3) . . ?
C454 C413 C412 121.9(3) . . ?
C454 C413 C414 119.5(3) . . ?
C412 C413 C414 108.0(3) . . ?
C458 C414 C415 120.1(3) . . ?
C458 C414 C413 119.9(3) . . ?
C415 C414 C413 108.4(3) . . ?
C417 C415 C414 120.3(3) . . ?
C417 C415 C411 120.8(3) . . ?
C414 C415 C411 107.7(3) . . ?
C403 C416 C417 120.2(3) . . ?
C403 C416 C420 119.3(3) . . ?
C417 C416 C420 107.5(3) . . ?
C415 C417 C418 119.8(3) . . ?
C415 C417 C416 118.4(3) . . ?
C418 C417 C416 109.2(3) . . ?
C459 C418 C417 120.0(3) . . ?
C459 C418 C419 119.6(3) . . ?
C417 C418 C419 107.7(3) . . ?
C438 C419 C418 119.9(3) . . ?
C438 C419 C420 120.4(3) . . ?
C418 C419 C420 108.1(3) . . ?
C422 C420 C419 120.3(3) . . ?
C422 C420 C416 119.8(3) . . ?
C419 C420 C416 107.5(3) . . ?
C404 C421 C425 119.3(3) . . ?
C404 C421 C422 119.9(3) . . ?
C425 C421 C422 108.1(3) . . ?
C420 C422 C421 120.7(3) . . ?
C420 C422 C423 119.5(3) . . ?
C421 C422 C423 108.1(3) . . ?
C439 C423 C422 120.2(3) . . ?
C439 C423 C424 120.1(3) . . ?
C422 C423 C424 107.9(3) . . ?
C443 C424 C425 120.1(3) . . ?
C443 C424 C423 119.4(3) . . ?
C425 C424 C423 107.4(3) . . ?
C427 C425 C421 119.4(3) . . ?
C427 C425 C424 120.0(3) . . ?
C421 C425 C424 108.6(3) . . ?
C405 C426 C427 120.6(3) . . ?
C405 C426 C430 121.2(3) . . ?
C427 C426 C430 107.6(3) . . ?
C425 C427 C426 120.2(3) . . ?
C425 C427 C428 119.6(3) . . ?
C426 C427 C428 108.2(3) . . ?
C444 C428 C429 121.0(3) . . ?
C444 C428 C427 120.4(3) . . ?
C429 C428 C427 107.3(3) . . ?
C448 C429 C430 121.6(3) . . ?
C448 C429 C428 118.1(3) . . ?
C430 C429 C428 109.4(3) . . ?
C407 C430 C429 119.8(3) . . ?
C407 C430 C426 116.9(3) . . ?
C429 C430 C426 107.4(3) . . ?
C436 C431 C432 120.9(3) . . ?
C436 C431 C435 120.0(3) . . ?
C432 C431 C435 107.7(3) . . ?
C441 C432 C431 119.9(3) . . ?
C441 C432 C433 119.5(3) . . ?
C431 C432 C433 108.1(3) . . ?
C446 C433 C432 119.9(3) . . ?
C446 C433 C434 120.0(4) . . ?
C432 C433 C434 107.7(3) . . ?
C451 C434 C435 120.3(4) . . ?
C451 C434 C433 119.8(3) . . ?
C435 C434 C433 108.0(3) . . ?
C456 C435 C434 120.1(3) . . ?
C456 C435 C431 119.7(3) . . ?
C434 C435 C431 108.5(3) . . ?
C431 C436 C440 118.9(3) . . ?
C431 C436 C437 120.0(3) . . ?
C440 C436 C437 108.3(3) . . ?
C460 C437 C436 120.3(3) . . ?
C460 C437 C438 119.7(3) . . ?
C436 C437 C438 108.0(3) . . ?
C419 C438 C437 120.4(4) . . ?
C419 C438 C439 119.3(3) . . ?
C437 C438 C439 108.3(3) . . ?
C423 C439 C438 120.3(3) . . ?
C423 C439 C440 120.3(3) . . ?
C438 C439 C440 107.3(3) . . ?
C442 C440 C436 120.6(3) . . ?
C442 C440 C439 119.4(3) . . ?
C436 C440 C439 108.2(3) . . ?
C432 C441 C445 121.0(3) . . ?
C432 C441 C442 119.9(3) . . ?
C445 C441 C442 108.2(3) . . ?
C440 C442 C443 120.4(3) . . ?
C440 C442 C441 119.8(3) . . ?
C443 C442 C441 107.2(3) . . ?
C424 C443 C444 119.9(3) . . ?
C424 C443 C442 120.3(3) . . ?
C444 C443 C442 108.5(3) . . ?
C428 C444 C445 120.1(3) . . ?
C428 C444 C443 120.1(3) . . ?
C445 C444 C443 108.1(3) . . ?
C447 C445 C444 119.8(3) . . ?
C447 C445 C441 119.5(3) . . ?
C444 C445 C441 107.9(3) . . ?
C433 C446 C450 119.9(4) . . ?
C433 C446 C447 120.4(3) . . ?
C450 C446 C447 108.0(3) . . ?
C445 C447 C448 120.4(3) . . ?
C445 C447 C446 119.8(3) . . ?
C448 C447 C446 108.3(3) . . ?
C429 C448 C447 120.6(3) . . ?
C429 C448 C449 118.5(3) . . ?
C447 C448 C449 107.9(3) . . ?
C408 C449 C448 120.5(3) . . ?
C408 C449 C450 119.2(3) . . ?
C448 C449 C450 108.5(3) . . ?
C452 C450 C446 120.4(3) . . ?
C452 C450 C449 120.0(3) . . ?
C446 C450 C449 107.3(3) . . ?
C434 C451 C452 119.6(4) . . ?
C434 C451 C455 120.2(4) . . ?
C452 C451 C455 108.1(3) . . ?
C450 C452 C451 120.3(3) . . ?
C450 C452 C453 120.3(3) . . ?
C451 C452 C453 107.2(3) . . ?
C409 C453 C454 120.4(3) . . ?
C409 C453 C452 119.1(3) . . ?
C454 C453 C452 108.4(3) . . ?
C413 C454 C455 119.7(3) . . ?
C413 C454 C453 118.3(3) . . ?
C455 C454 C453 108.4(3) . . ?
C457 C455 C454 121.1(3) . . ?
C457 C455 C451 119.3(3) . . ?
C454 C455 C451 107.9(3) . . ?
C435 C456 C457 119.9(4) . . ?
C435 C456 C460 120.2(4) . . ?
C457 C456 C460 108.2(3) . . ?
C455 C457 C456 120.2(4) . . ?
C455 C457 C458 119.6(3) . . ?
C456 C457 C458 107.5(3) . . ?
C414 C458 C459 119.6(3) . . ?
C414 C458 C457 120.2(3) . . ?
C459 C458 C457 108.2(3) . . ?
C418 C459 C458 120.1(3) . . ?
C418 C459 C460 120.3(4) . . ?
C458 C459 C460 108.5(3) . . ?
C437 C460 C459 120.1(3) . . ?
C437 C460 C456 119.8(3) . . ?
C459 C460 C456 107.6(3) . . ?
C12S C11S C16S 119.0(3) . . ?
C12S C11S H11S 120.5 . . ?
C16S C11S H11S 120.5 . . ?
C11S C12S C13S 120.7(3) . . ?
C11S C12S H12S 119.6 . . ?
C13S C12S H12S 119.6 . . ?
C12S C13S C14S 120.5(3) . . ?
C12S C13S H13S 119.8 . . ?
C14S C13S H13S 119.8 . . ?
C15S C14S C13S 119.3(3) . . ?
C15S C14S H14S 120.3 . . ?
C13S C14S H14S 120.3 . . ?
C14S C15S C16S 119.8(3) . . ?
C14S C15S H15S 120.1 . . ?
C16S C15S H15S 120.1 . . ?
C11S C16S C15S 120.7(3) . . ?
C11S C16S C17S 119.8(3) . . ?
C15S C16S C17S 119.5(3) . . ?
N1S C17S C16S 179.9(5) . . ?
C2S C1S C6S 120.3(3) . . ?
C2S C1S Cl1 121.2(3) . . ?
C6S C1S Cl1 118.5(3) . . ?
C1S C2S C3S 120.3(3) . . ?
C1S C2S Cl2 120.9(3) . . ?
C3S C2S Cl2 118.7(3) . . ?
C4S C3S C2S 119.7(4) . . ?
C4S C3S H3S 120.1 . . ?
C2S C3S H3S 120.1 . . ?
C5S C4S C3S 120.6(4) . . ?
C5S C4S H4S 119.7 . . ?
C3S C4S H4S 119.7 . . ?
C4S C5S C6S 120.0(4) . . ?
C4S C5S H5S 120.0 . . ?
C6S C5S H5S 120.0 . . ?
C5S C6S C1S 119.0(4) . . ?
C5S C6S H6S 120.5 . . ?
C1S C6S H6S 120.5 . . ?

loop_
_geom_bond_atom_site_label_1
_geom_bond_atom_site_label_2
_geom_bond_distance
_geom_bond_site_symmetry_2
_geom_bond_publ_flag
Zn Zn 0.464(2) 2 ?
Zn N2 2.022(3) . ?
Zn N1 2.038(3) . ?
Zn N3 2.056(4) 2 ?
Zn N3 2.096(4) . ?
N1 C102 1.380(3) . ?
N1 C102 1.380(3) 2 ?
N1 Zn 2.038(3) 2 ?
N2 C109 1.371(3) . ?
N2 C109 1.371(3) 2 ?
N2 Zn 2.022(3) 2 ?
N3 C107 1.367(3) . ?
N3 C104 1.379(3) . ?
N3 Zn 2.056(4) 2 ?
C101 C101 1.343(5) 2 ?
C101 C102 1.435(4) . ?
C101 H101 0.9500 . ?
C102 C103 1.410(4) . ?
C103 C104 1.396(4) . ?
C103 C111 1.485(4) . ?
C104 C105 1.448(4) . ?
C105 C106 1.349(4) . ?
C105 H105 0.9500 . ?
C106 C107 1.450(4) . ?
C106 H106 0.9500 . ?
C107 C108 1.399(4) . ?
C108 C109 1.406(4) . ?
C108 C117 1.489(4) . ?
C109 C110 1.438(4) . ?
C110 C110 1.352(5) 2 ?
C110 H110 0.9500 . ?
C111 C112 1.394(4) . ?
C111 C116 1.397(4) . ?
C112 C113 1.387(4) . ?
C112 H112 0.9500 . ?
C113 C114 1.384(4) . ?
C113 H113 0.9500 . ?
C114 C115 1.388(4) . ?
C114 H114 0.9500 . ?
C115 C116 1.374(4) . ?
C115 H115 0.9500 . ?
C116 H116 0.9500 . ?
C117 C122 1.391(4) . ?
C117 C118 1.398(4) . ?
C118 C119 1.394(5) . ?
C118 H118 0.9500 . ?
C119 C120 1.382(6) . ?
C119 H119 0.9500 . ?
C120 C121 1.396(6) . ?
C120 H120 0.9500 . ?
C121 C122 1.382(5) . ?
C121 H121 0.9500 . ?
C122 H122 0.9500 . ?
N4 C204 1.456(4) . ?
N4 C203 1.461(4) . ?
N4 C205 1.470(4) . ?
N5 C201 1.489(4) . ?
N5 C206 1.496(4) . ?
N5 C207 1.502(3) . ?
N5 C202 1.512(4) . ?
C201 C203 1.500(4) . ?
C201 H20A 0.9900 . ?
C201 H20B 0.9900 . ?
C202 C204 1.493(4) . ?
C202 H20C 0.9900 . ?
C202 H20D 0.9900 . ?
C203 H20E 0.9900 . ?
C203 H20F 0.9900 . ?
C204 H20G 0.9900 . ?
C204 H20H 0.9900 . ?
C205 H20I 0.9800 . ?
C205 H20J 0.9800 . ?
C205 H20K 0.9800 . ?
C206 H20L 0.9800 . ?
C206 H20M 0.9800 . ?
C206 H20N 0.9800 . ?
C207 H20O 0.9800 . ?
C207 H20P 0.9800 . ?
C207 H20Q 0.9800 . ?
C301 C306 1.510(4) . ?
C301 C305 1.534(4) . ?
C301 C302 1.545(4) . ?
C301 C301 1.596(5) 7 ?
C302 C311 1.377(5) . ?
C302 C303 1.428(4) . ?
C303 C316 1.399(4) . ?
C303 C304 1.448(4) . ?
C304 C321 1.390(4) . ?
C304 C305 1.434(4) . ?
C305 C326 1.379(4) . ?
C306 C310 1.420(4) . ?
C306 C307 1.426(4) . ?
C307 C330 1.396(4) . ?
C307 C308 1.463(4) . ?
C308 C349 1.391(4) . ?
C308 C309 1.424(4) . ?
C309 C353 1.393(4) . ?
C309 C310 1.453(4) . ?
C310 C312 1.402(4) . ?
C311 C312 1.451(4) . ?
C311 C315 1.455(4) . ?
C312 C313 1.430(4) . ?
C313 C354 1.409(5) . ?
C313 C314 1.454(4) . ?
C314 C358 1.398(4) . ?
C314 C315 1.428(5) . ?
C315 C317 1.395(5) . ?
C316 C317 1.436(5) . ?
C316 C320 1.460(4) . ?
C317 C318 1.434(4) . ?
C318 C359 1.395(5) . ?
C318 C319 1.447(5) . ?
C319 C338 1.388(4) . ?
C319 C320 1.451(4) . ?
C320 C322 1.385(4) . ?
C321 C325 1.444(4) . ?
C321 C322 1.444(4) . ?
C322 C323 1.455(4) . ?
C323 C339 1.388(5) . ?
C323 C324 1.456(4) . ?
C324 C343 1.395(4) . ?
C324 C325 1.451(4) . ?
C325 C327 1.390(4) . ?
C326 C327 1.446(4) . ?
C326 C330 1.465(4) . ?
C327 C328 1.453(4) . ?
C328 C344 1.388(4) . ?
C328 C329 1.443(4) . ?
C329 C348 1.411(4) . ?
C329 C330 1.430(4) . ?
C331 C336 1.390(4) . ?
C331 C332 1.449(4) . ?
C331 C335 1.454(4) . ?
C332 C341 1.377(4) . ?
C332 C333 1.449(4) . ?
C333 C346 1.377(4) . ?
C333 C334 1.460(4) . ?
C334 C351 1.383(5) . ?
C334 C335 1.435(4) . ?
C335 C356 1.390(4) . ?
C336 C340 1.445(5) . ?
C336 C337 1.446(4) . ?
C337 C360 1.387(5) . ?
C337 C338 1.449(4) . ?
C338 C339 1.454(4) . ?
C339 C340 1.458(4) . ?
C340 C342 1.389(4) . ?
C341 C345 1.447(4) . ?
C341 C342 1.456(4) . ?
C342 C343 1.449(4) . ?
C343 C344 1.444(4) . ?
C344 C345 1.443(4) . ?
C345 C347 1.380(4) . ?
C346 C350 1.442(4) . ?
C346 C347 1.455(4) . ?
C347 C348 1.436(4) . ?
C348 C349 1.441(4) . ?
C349 C350 1.458(4) . ?
C350 C352 1.375(5) . ?
C351 C352 1.448(4) . ?
C351 C355 1.461(5) . ?
C352 C353 1.462(4) . ?
C353 C354 1.439(4) . ?
C354 C355 1.438(5) . ?
C355 C357 1.385(5) . ?
C356 C357 1.449(5) . ?
C356 C360 1.450(5) . ?
C357 C358 1.451(5) . ?
C358 C359 1.438(5) . ?
C359 C360 1.442(5) . ?
C401 C406 1.510(4) . ?
C401 C405 1.534(4) . ?
C401 C402 1.545(4) . ?
C401 C401 1.595(11) 7 ?
C402 C411 1.377(5) . ?
C402 C403 1.428(5) . ?
C403 C416 1.399(4) . ?
C403 C404 1.448(5) . ?
C404 C421 1.390(5) . ?
C404 C405 1.434(4) . ?
C405 C426 1.379(4) . ?
C406 C410 1.420(5) . ?
C406 C407 1.426(4) . ?
C407 C430 1.396(5) . ?
C407 C408 1.463(5) . ?
C408 C449 1.391(4) . ?
C408 C409 1.424(5) . ?
C409 C453 1.393(5) . ?
C409 C410 1.453(5) . ?
C410 C412 1.402(5) . ?
C411 C412 1.451(5) . ?
C411 C415 1.454(5) . ?
C412 C413 1.430(5) . ?
C413 C454 1.409(5) . ?
C413 C414 1.454(5) . ?
C414 C458 1.398(5) . ?
C414 C415 1.428(5) . ?
C415 C417 1.395(5) . ?
C416 C417 1.436(5) . ?
C416 C420 1.460(5) . ?
C417 C418 1.434(5) . ?
C418 C459 1.395(5) . ?
C418 C419 1.447(5) . ?
C419 C438 1.388(5) . ?
C419 C420 1.451(5) . ?
C420 C422 1.385(5) . ?
C421 C425 1.444(5) . ?
C421 C422 1.444(5) . ?
C422 C423 1.455(5) . ?
C423 C439 1.388(5) . ?
C423 C424 1.456(5) . ?
C424 C443 1.395(5) . ?
C424 C425 1.451(5) . ?
C425 C427 1.390(5) . ?
C426 C427 1.446(5) . ?
C426 C430 1.465(4) . ?
C427 C428 1.453(5) . ?
C428 C444 1.388(5) . ?
C428 C429 1.442(5) . ?
C429 C448 1.411(5) . ?
C429 C430 1.430(5) . ?
C431 C436 1.390(5) . ?
C431 C432 1.449(5) . ?
C431 C435 1.454(5) . ?
C432 C441 1.377(5) . ?
C432 C433 1.449(5) . ?
C433 C446 1.377(5) . ?
C433 C434 1.460(5) . ?
C434 C451 1.383(5) . ?
C434 C435 1.435(5) . ?
C435 C456 1.390(5) . ?
C436 C440 1.445(5) . ?
C436 C437 1.446(5) . ?
C437 C460 1.387(5) . ?
C437 C438 1.449(5) . ?
C438 C439 1.454(5) . ?
C439 C440 1.458(5) . ?
C440 C442 1.389(5) . ?
C441 C445 1.447(5) . ?
C441 C442 1.456(5) . ?
C442 C443 1.449(5) . ?
C443 C444 1.444(5) . ?
C444 C445 1.443(5) . ?
C445 C447 1.380(5) . ?
C446 C450 1.442(5) . ?
C446 C447 1.455(5) . ?
C447 C448 1.436(5) . ?
C448 C449 1.441(5) . ?
C449 C450 1.458(5) . ?
C450 C452 1.375(5) . ?
C451 C452 1.448(5) . ?
C451 C455 1.461(5) . ?
C452 C453 1.462(5) . ?
C453 C454 1.439(5) . ?
C454 C455 1.437(5) . ?
C455 C457 1.385(5) . ?
C456 C457 1.449(5) . ?
C456 C460 1.450(5) . ?
C457 C458 1.451(5) . ?
C458 C459 1.438(5) . ?
C459 C460 1.442(5) . ?
C11S C12S 1.366(5) . ?
C11S C16S 1.378(4) . ?
C11S H11S 0.9500 . ?
C12S C13S 1.375(5) . ?
C12S H12S 0.9500 . ?
C13S C14S 1.386(5) . ?
C13S H13S 0.9500 . ?
C14S C15S 1.366(5) . ?
C14S H14S 0.9500 . ?
C15S C16S 1.394(4) . ?
C15S H15S 0.9500 . ?
C16S C17S 1.441(4) . ?
C17S N1S 1.148(4) . ?
Cl1 C1S 1.733(3) . ?
Cl2 C2S 1.739(4) . ?
C1S C2S 1.361(5) . ?
C1S C6S 1.394(5) . ?
C2S C3S 1.383(5) . ?
C3S C4S 1.372(5) . ?
C3S H3S 0.9500 . ?
C4S C5S 1.369(6) . ?
C4S H4S 0.9500 . ?
C5S C6S 1.392(5) . ?
C5S H5S 0.9500 . ?
C6S H6S 0.9500 . ?
